data_4117995
loop_
_publ_author_name
'Brad P. Carrow'
'Kyoko Nozaki'

_publ_section_title
;
 Synthesis of Functional Polyolefins Using Cationic Bisphosphine
 Monoxide-Palladium Complexes
;
_journal_name_full 'Journal of the American Chemical Society'
_journal_page_first 8802
_journal_page_last 8805
_journal_paper_doi 10.1021/ja303507t
_journal_volume 134
_journal_year 2012
_chemical_formula_sum 'C28 H44 F6 N O2 P2 Pd Sb'
_chemical_formula_weight 830.73
_chemical_name_systematic
; 
 ? 
;
_space_group_IT_number 14
_symmetry_cell_setting monoclinic
_symmetry_space_group_name_Hall '-P 2yn'
_symmetry_space_group_name_H-M 'P 1 21/n 1'
_atom_sites_solution_hydrogens geom
_atom_sites_solution_primary direct
_atom_sites_solution_secondary difmap
_audit_creation_method SHELXL-97
_cell_angle_alpha 90.00
_cell_angle_beta 105.728(5)
_cell_angle_gamma 90.00
_cell_formula_units_Z 4
_cell_length_a 11.515(4)
_cell_length_b 19.977(7)
_cell_length_c 15.190(5)
_cell_measurement_reflns_used 10011
_cell_measurement_temperature 103.15
_cell_measurement_theta_max 30.8805
_cell_measurement_theta_min 1.7259
_cell_volume 3363(2)
_computing_cell_refinement 'RIGAKU CrystalClear'
_computing_data_collection 'RIGAKU CrystalClear'
_computing_data_reduction 'RIGAKU CrystalClear'
_computing_molecular_graphics ORTEP-III
_computing_structure_refinement 'SHELXL-97 (Sheldrick, 1997)'
_computing_structure_solution SIR-97
_diffrn_ambient_temperature 103(2)
_diffrn_detector_area_resol_mean 7.31
_diffrn_measured_fraction_theta_full 0.999
_diffrn_measured_fraction_theta_max 0.999
_diffrn_measurement_device_type 'RIGAKU/MSC Mercury CCD'
_diffrn_measurement_method 'omega scans'
_diffrn_radiation_monochromator graphite
_diffrn_radiation_source 'fine-focus sealed tube'
_diffrn_radiation_type MoK\a
_diffrn_radiation_wavelength 0.71075
_diffrn_reflns_av_R_equivalents 0.0518
_diffrn_reflns_av_sigmaI/netI 0.0540
_diffrn_reflns_limit_h_max 13
_diffrn_reflns_limit_h_min -13
_diffrn_reflns_limit_k_max 23
_diffrn_reflns_limit_k_min -20
_diffrn_reflns_limit_l_max 18
_diffrn_reflns_limit_l_min -12
_diffrn_reflns_number 21808
_diffrn_reflns_theta_full 25.00
_diffrn_reflns_theta_max 25.00
_diffrn_reflns_theta_min 1.73
_exptl_absorpt_coefficient_mu 1.492
_exptl_absorpt_correction_T_max 0.8652
_exptl_absorpt_correction_T_min 0.5868
_exptl_absorpt_correction_type numerical
_exptl_absorpt_process_details 'Jacobson, R. (1998) Private communication'
_exptl_crystal_colour Yellow
_exptl_crystal_density_diffrn 1.641
_exptl_crystal_description Platelet
_exptl_crystal_F_000 1664
_exptl_crystal_size_max 0.40
_exptl_crystal_size_mid 0.30
_exptl_crystal_size_min 0.10
_refine_diff_density_max 2.621
_refine_diff_density_min -1.376
_refine_diff_density_rms 0.163
_refine_ls_extinction_method none
_refine_ls_goodness_of_fit_ref 1.180
_refine_ls_hydrogen_treatment constr
_refine_ls_matrix_type full
_refine_ls_number_parameters 381
_refine_ls_number_reflns 5916
_refine_ls_number_restraints 0
_refine_ls_restrained_S_all 1.180
_refine_ls_R_factor_all 0.0679
_refine_ls_R_factor_gt 0.0596
_refine_ls_shift/su_max 0.002
_refine_ls_shift/su_mean 0.000
_refine_ls_structure_factor_coef Fsqd
_refine_ls_weighting_details 'calc w=1/[\s^2^(Fo^2^)+(0.0667P)^2^+9.5837P] where P=(Fo^2^+2Fc^2^)/3'
_refine_ls_weighting_scheme calc
_refine_ls_wR_factor_gt 0.1494
_refine_ls_wR_factor_ref 0.1608
_reflns_number_gt 5098
_reflns_number_total 5916
_reflns_threshold_expression >2sigma(I)
_cod_data_source_file ja303507t_si_002.cif
_cod_data_source_block iii-105
_cod_database_code 4117995

loop_
_symmetry_equiv_pos_as_xyz
'x, y, z'
'-x+1/2, y+1/2, -z+1/2'
'-x, -y, -z'
'x-1/2, -y-1/2, z-1/2'

loop_
_atom_site_label
_atom_site_type_symbol
_atom_site_fract_x
_atom_site_fract_y
_atom_site_fract_z
_atom_site_U_iso_or_equiv
_atom_site_adp_type
_atom_site_occupancy
_atom_site_symmetry_multiplicity
_atom_site_calc_flag
_atom_site_refinement_flags
Pd1 Pd 0.82425(4) 0.07963(2) -0.09057(3) 0.02400(17) Uani 1 1 d .
P1 P 0.91313(13) 0.17833(8) -0.04938(11) 0.0246(3) Uani 1 1 d .
C1 C 0.8119(6) 0.2451(3) -0.0272(4) 0.0292(13) Uani 1 1 d .
C2 C 0.8639(6) 0.3085(3) -0.0117(5) 0.0325(14) Uani 1 1 d .
H1 H 0.9455 0.3137 -0.0127 0.039 Uiso 1 1 calc R
C3 C 0.8019(6) 0.3643(3) 0.0050(5) 0.0402(17) Uani 1 1 d .
H2 H 0.8416 0.4063 0.0168 0.048 Uiso 1 1 calc R
C4 C 0.6821(6) 0.3588(4) 0.0047(6) 0.0459(18) Uani 1 1 d .
H3 H 0.6381 0.3969 0.0151 0.055 Uiso 1 1 calc R
C5 C 0.6277(6) 0.2965(3) -0.0111(5) 0.0395(17) Uani 1 1 d .
H4 H 0.5454 0.2926 -0.0112 0.047 Uiso 1 1 calc R
C6 C 0.6884(5) 0.2391(3) -0.0270(4) 0.0275(13) Uani 1 1 d .
P2 P 0.60077(13) 0.16302(8) -0.04135(11) 0.0259(4) Uani 1 1 d .
O1 O 0.6780(4) 0.1012(2) -0.0388(3) 0.0278(9) Uani 1 1 d .
C7 C 0.9727(5) 0.2196(3) -0.1374(4) 0.0309(14) Uani 1 1 d .
H5 H 0.9990 0.2656 -0.1145 0.037 Uiso 1 1 calc R
C8 C 0.8702(6) 0.2278(5) -0.2258(5) 0.058(2) Uani 1 1 d .
H6 H 0.9010 0.2505 -0.2720 0.087 Uiso 1 1 calc R
H7 H 0.8051 0.2544 -0.2131 0.087 Uiso 1 1 calc R
H8 H 0.8391 0.1836 -0.2486 0.087 Uiso 1 1 calc R
C9 C 1.0816(6) 0.1852(4) -0.1575(5) 0.0378(16) Uani 1 1 d .
H9 H 1.0542 0.1465 -0.1973 0.057 Uiso 1 1 calc R
H10 H 1.1373 0.1703 -0.1000 0.057 Uiso 1 1 calc R
H11 H 1.1229 0.2169 -0.1879 0.057 Uiso 1 1 calc R
C10 C 1.0386(5) 0.1752(3) 0.0558(4) 0.0255(13) Uani 1 1 d .
H12 H 1.0899 0.1365 0.0477 0.031 Uiso 1 1 calc R
C11 C 1.1240(6) 0.2354(3) 0.0781(4) 0.0362(15) Uani 1 1 d .
H13 H 1.0850 0.2717 0.1029 0.054 Uiso 1 1 calc R
H14 H 1.1430 0.2507 0.0223 0.054 Uiso 1 1 calc R
H15 H 1.1986 0.2223 0.1235 0.054 Uiso 1 1 calc R
C12 C 0.9902(6) 0.1568(3) 0.1384(4) 0.0372(16) Uani 1 1 d .
H16 H 1.0582 0.1500 0.1926 0.056 Uiso 1 1 calc R
H17 H 0.9427 0.1156 0.1249 0.056 Uiso 1 1 calc R
H18 H 0.9392 0.1932 0.1499 0.056 Uiso 1 1 calc R
C13 C 0.4878(5) 0.1686(3) -0.1540(5) 0.0335(15) Uani 1 1 d .
C14 C 0.5597(6) 0.1680(4) -0.2257(5) 0.0439(18) Uani 1 1 d .
H19 H 0.5039 0.1707 -0.2870 0.066 Uiso 1 1 calc R
H20 H 0.6066 0.1265 -0.2199 0.066 Uiso 1 1 calc R
H21 H 0.6146 0.2065 -0.2157 0.066 Uiso 1 1 calc R
C15 C 0.4082(6) 0.1056(4) -0.1665(5) 0.0404(17) Uani 1 1 d .
H22 H 0.3569 0.1037 -0.2296 0.061 Uiso 1 1 calc R
H23 H 0.3575 0.1072 -0.1242 0.061 Uiso 1 1 calc R
H24 H 0.4597 0.0657 -0.1538 0.061 Uiso 1 1 calc R
C16 C 0.4079(6) 0.2308(4) -0.1703(5) 0.0416(17) Uani 1 1 d .
H25 H 0.4574 0.2705 -0.1714 0.062 Uiso 1 1 calc R
H26 H 0.3683 0.2352 -0.1210 0.062 Uiso 1 1 calc R
H27 H 0.3465 0.2266 -0.2290 0.062 Uiso 1 1 calc R
C17 C 0.5355(6) 0.1539(3) 0.0584(4) 0.0295(13) Uani 1 1 d .
C18 C 0.6323(7) 0.1759(4) 0.1445(5) 0.0415(17) Uani 1 1 d .
H28 H 0.6378 0.2248 0.1461 0.062 Uiso 1 1 calc R
H29 H 0.7104 0.1569 0.1436 0.062 Uiso 1 1 calc R
H30 H 0.6104 0.1600 0.1990 0.062 Uiso 1 1 calc R
C19 C 0.4194(6) 0.1915(4) 0.0518(5) 0.0420(17) Uani 1 1 d .
H31 H 0.3574 0.1766 -0.0026 0.063 Uiso 1 1 calc R
H32 H 0.4333 0.2396 0.0472 0.063 Uiso 1 1 calc R
H33 H 0.3923 0.1826 0.1065 0.063 Uiso 1 1 calc R
C20 C 0.5128(6) 0.0787(3) 0.0684(5) 0.0335(15) Uani 1 1 d .
H34 H 0.4784 0.0718 0.1200 0.050 Uiso 1 1 calc R
H35 H 0.5892 0.0543 0.0793 0.050 Uiso 1 1 calc R
H36 H 0.4563 0.0622 0.0122 0.050 Uiso 1 1 calc R
C21 C 0.9587(5) 0.0435(3) -0.1338(4) 0.0269(13) Uani 1 1 d .
C22 C 1.0776(5) 0.0345(3) -0.0796(4) 0.0303(14) Uani 1 1 d .
H37 H 1.0966 0.0450 -0.0163 0.036 Uiso 1 1 calc R
C23 C 1.1675(6) 0.0109(3) -0.1156(5) 0.0328(14) Uani 1 1 d .
H38 H 1.2472 0.0061 -0.0772 0.039 Uiso 1 1 calc R
C24 C 1.1426(6) -0.0058(3) -0.2065(5) 0.0332(15) Uani 1 1 d .
H39 H 1.2059 -0.0190 -0.2320 0.040 Uiso 1 1 calc R
C25 C 1.0248(6) -0.0034(3) -0.2608(5) 0.0322(14) Uani 1 1 d .
H40 H 1.0062 -0.0168 -0.3231 0.039 Uiso 1 1 calc R
C26 C 0.9329(6) 0.0190(3) -0.2230(4) 0.0320(14) Uani 1 1 d .
N1 N 0.8118(5) 0.0122(3) -0.2786(3) 0.0305(12) Uani 1 1 d .
H44 H 0.7982 0.0189 -0.3377 0.037 Uiso 1 1 calc R
C27 C 0.7184(6) -0.0036(3) -0.2474(4) 0.0347(15) Uani 1 1 d .
O2 O 0.7227(4) -0.0012(2) -0.1643(3) 0.0339(10) Uani 1 1 d .
C28 C 0.6063(7) -0.0256(4) -0.3152(6) 0.051(2) Uani 1 1 d .
H41 H 0.6045 -0.0746 -0.3185 0.077 Uiso 1 1 calc R
H42 H 0.6042 -0.0071 -0.3754 0.077 Uiso 1 1 calc R
H43 H 0.5360 -0.0096 -0.2966 0.077 Uiso 1 1 calc R
Sb1 Sb 0.75106(4) 0.09151(2) -0.54263(3) 0.03170(17) Uani 1 1 d .
F1 F 0.8063(5) 0.0162(2) -0.4699(3) 0.0581(13) Uani 1 1 d .
F2 F 0.8917(4) 0.0955(2) -0.5788(4) 0.0583(13) Uani 1 1 d .
F3 F 0.8202(4) 0.1461(2) -0.4428(3) 0.0635(13) Uani 1 1 d .
F4 F 0.6093(5) 0.0882(3) -0.5053(4) 0.0651(15) Uani 1 1 d .
F5 F 0.6842(4) 0.0349(3) -0.6398(3) 0.0672(15) Uani 1 1 d .
F6 F 0.6911(6) 0.1673(3) -0.6118(4) 0.093(2) Uani 1 1 d .

loop_
_atom_site_aniso_label
_atom_site_aniso_U_11
_atom_site_aniso_U_22
_atom_site_aniso_U_33
_atom_site_aniso_U_23
_atom_site_aniso_U_13
_atom_site_aniso_U_12
Pd1 0.0182(3) 0.0307(3) 0.0238(3) -0.00173(18) 0.0070(2) -0.00112(17)
P1 0.0182(7) 0.0291(9) 0.0255(8) 0.0003(6) 0.0044(6) -0.0009(6)
C1 0.029(3) 0.023(3) 0.035(3) 0.002(3) 0.006(3) -0.001(2)
C2 0.022(3) 0.031(4) 0.042(4) 0.006(3) 0.005(3) -0.003(3)
C3 0.032(4) 0.024(3) 0.061(5) -0.002(3) 0.006(3) -0.005(3)
C4 0.034(4) 0.035(4) 0.070(5) 0.003(4) 0.017(4) 0.002(3)
C5 0.024(3) 0.033(4) 0.063(5) 0.004(3) 0.014(3) 0.000(3)
C6 0.016(3) 0.033(3) 0.031(3) 0.006(3) 0.002(2) 0.002(2)
P2 0.0191(7) 0.0277(8) 0.0311(8) 0.0016(7) 0.0074(6) -0.0003(6)
O1 0.016(2) 0.032(2) 0.036(2) -0.0050(19) 0.0085(18) -0.0041(17)
C7 0.021(3) 0.038(4) 0.032(3) 0.007(3) 0.006(3) 0.001(3)
C8 0.027(4) 0.101(7) 0.043(4) 0.033(5) 0.006(3) 0.007(4)
C9 0.031(3) 0.047(4) 0.042(4) 0.000(3) 0.021(3) -0.004(3)
C10 0.016(3) 0.032(3) 0.024(3) -0.003(3) -0.003(2) 0.003(2)
C11 0.041(4) 0.044(4) 0.024(3) -0.007(3) 0.010(3) 0.000(3)
C12 0.045(4) 0.038(4) 0.023(3) 0.001(3) 0.000(3) -0.008(3)
C13 0.018(3) 0.040(4) 0.041(4) 0.002(3) 0.005(3) -0.003(3)
C14 0.035(4) 0.064(5) 0.032(4) 0.014(3) 0.007(3) 0.001(3)
C15 0.032(4) 0.052(4) 0.036(4) -0.001(3) 0.006(3) -0.013(3)
C16 0.027(3) 0.049(4) 0.049(4) 0.017(3) 0.011(3) 0.004(3)
C17 0.030(3) 0.028(3) 0.032(3) 0.000(3) 0.009(3) -0.003(3)
C18 0.049(4) 0.041(4) 0.037(4) -0.001(3) 0.016(3) -0.002(3)
C19 0.034(4) 0.041(4) 0.057(5) -0.003(4) 0.022(3) 0.006(3)
C20 0.030(3) 0.039(4) 0.036(4) -0.002(3) 0.017(3) -0.003(3)
C21 0.025(3) 0.028(3) 0.032(3) -0.005(3) 0.014(3) -0.002(2)
C22 0.029(3) 0.030(3) 0.031(3) -0.002(3) 0.007(3) 0.002(3)
C23 0.031(3) 0.030(3) 0.042(4) 0.003(3) 0.017(3) 0.001(3)
C24 0.034(3) 0.031(4) 0.042(4) -0.001(3) 0.021(3) 0.000(3)
C25 0.030(3) 0.039(4) 0.034(3) -0.003(3) 0.019(3) -0.002(3)
C26 0.026(3) 0.037(4) 0.033(3) 0.006(3) 0.008(3) 0.001(3)
N1 0.026(3) 0.041(3) 0.021(3) -0.002(2) 0.002(2) -0.002(2)
C27 0.031(3) 0.042(4) 0.031(4) -0.007(3) 0.008(3) -0.010(3)
O2 0.023(2) 0.040(3) 0.039(3) -0.014(2) 0.0090(19) -0.0110(18)
C28 0.036(4) 0.062(5) 0.056(5) -0.019(4) 0.014(4) -0.012(4)
Sb1 0.0273(3) 0.0356(3) 0.0322(3) 0.00138(18) 0.0081(2) 0.00133(17)
F1 0.100(4) 0.034(2) 0.044(3) 0.007(2) 0.026(3) 0.013(2)
F2 0.036(2) 0.062(3) 0.085(4) 0.000(3) 0.030(2) -0.005(2)
F3 0.065(3) 0.044(3) 0.074(3) -0.032(2) 0.007(3) -0.006(2)
F4 0.049(3) 0.087(4) 0.069(3) -0.024(3) 0.031(3) -0.010(2)
F5 0.036(2) 0.112(4) 0.050(3) -0.037(3) 0.006(2) -0.013(3)
F6 0.120(5) 0.087(4) 0.076(4) 0.041(3) 0.033(4) 0.067(4)

loop_
_atom_type_symbol
_atom_type_description
_atom_type_scat_dispersion_real
_atom_type_scat_dispersion_imag
_atom_type_scat_source
C C 0.0033 0.0016 'International Tables Vol C Tables 4.2.6.8 and 6.1.1.4'
H H 0.0000 0.0000 'International Tables Vol C Tables 4.2.6.8 and 6.1.1.4'
F F 0.0171 0.0103 'International Tables Vol C Tables 4.2.6.8 and 6.1.1.4'
N N 0.0061 0.0033 'International Tables Vol C Tables 4.2.6.8 and 6.1.1.4'
O O 0.0106 0.0060 'International Tables Vol C Tables 4.2.6.8 and 6.1.1.4'
P P 0.1023 0.0942 'International Tables Vol C Tables 4.2.6.8 and 6.1.1.4'
Pd Pd -0.9988 1.0072 'International Tables Vol C Tables 4.2.6.8 and 6.1.1.4'
Sb Sb -0.5866 1.5461 'International Tables Vol C Tables 4.2.6.8 and 6.1.1.4'

loop_
_geom_angle_atom_site_label_1
_geom_angle_atom_site_label_2
_geom_angle_atom_site_label_3
_geom_angle
C21 Pd1 O1 170.3(2)
C21 Pd1 O2 85.2(2)
O1 Pd1 O2 88.31(16)
C21 Pd1 P1 94.31(18)
O1 Pd1 P1 93.86(12)
O2 Pd1 P1 164.56(14)
C10 P1 C7 106.5(3)
C10 P1 C1 104.5(3)
C7 P1 C1 100.7(3)
C10 P1 Pd1 113.9(2)
C7 P1 Pd1 115.0(2)
C1 P1 Pd1 114.9(2)
C2 C1 C6 117.3(6)
C2 C1 P1 114.8(5)
C6 C1 P1 127.8(5)
C3 C2 C1 122.9(6)
C3 C2 H1 118.5
C1 C2 H1 118.5
C4 C3 C2 120.0(6)
C4 C3 H2 120.0
C2 C3 H2 120.0
C3 C4 C5 118.4(7)
C3 C4 H3 120.8
C5 C4 H3 120.8
C4 C5 C6 123.0(6)
C4 C5 H4 118.5
C6 C5 H4 118.5
C5 C6 C1 118.4(6)
C5 C6 P2 115.0(4)
C1 C6 P2 126.5(5)
O1 P2 C6 112.2(3)
O1 P2 C13 109.5(3)
C6 P2 C13 106.9(3)
O1 P2 C17 105.2(3)
C6 P2 C17 108.6(3)
C13 P2 C17 114.7(3)
P2 O1 Pd1 133.3(3)
C9 C7 C8 110.5(6)
C9 C7 P1 115.3(5)
C8 C7 P1 109.3(4)
C9 C7 H5 107.1
C8 C7 H5 107.1
P1 C7 H5 107.1
C7 C8 H6 109.5
C7 C8 H7 109.5
H6 C8 H7 109.5
C7 C8 H8 109.5
H6 C8 H8 109.5
H7 C8 H8 109.5
C7 C9 H9 109.5
C7 C9 H10 109.5
H9 C9 H10 109.5
C7 C9 H11 109.5
H9 C9 H11 109.5
H10 C9 H11 109.5
C11 C10 C12 110.9(5)
C11 C10 P1 118.1(4)
C12 C10 P1 109.9(4)
C11 C10 H12 105.7
C12 C10 H12 105.7
P1 C10 H12 105.7
C10 C11 H13 109.5
C10 C11 H14 109.5
H13 C11 H14 109.5
C10 C11 H15 109.5
H13 C11 H15 109.5
H14 C11 H15 109.5
C10 C12 H16 109.5
C10 C12 H17 109.5
H16 C12 H17 109.5
C10 C12 H18 109.5
H16 C12 H18 109.5
H17 C12 H18 109.5
C16 C13 C14 108.0(6)
C16 C13 C15 109.5(5)
C14 C13 C15 108.8(6)
C16 C13 P2 116.2(5)
C14 C13 P2 106.0(4)
C15 C13 P2 108.1(5)
C13 C14 H19 109.5
C13 C14 H20 109.5
H19 C14 H20 109.5
C13 C14 H21 109.5
H19 C14 H21 109.5
H20 C14 H21 109.5
C13 C15 H22 109.5
C13 C15 H23 109.5
H22 C15 H23 109.5
C13 C15 H24 109.5
H22 C15 H24 109.5
H23 C15 H24 109.5
C13 C16 H25 109.5
C13 C16 H26 109.5
H25 C16 H26 109.5
C13 C16 H27 109.5
H25 C16 H27 109.5
H26 C16 H27 109.5
C19 C17 C18 109.8(6)
C19 C17 C20 108.7(5)
C18 C17 C20 107.3(5)
C19 C17 P2 116.1(5)
C18 C17 P2 107.7(4)
C20 C17 P2 106.9(4)
C17 C18 H28 109.5
C17 C18 H29 109.5
H28 C18 H29 109.5
C17 C18 H30 109.5
H28 C18 H30 109.5
H29 C18 H30 109.5
C17 C19 H31 109.5
C17 C19 H32 109.5
H31 C19 H32 109.5
C17 C19 H33 109.5
H31 C19 H33 109.5
H32 C19 H33 109.5
C17 C20 H34 109.5
C17 C20 H35 109.5
H34 C20 H35 109.5
C17 C20 H36 109.5
H34 C20 H36 109.5
H35 C20 H36 109.5
C26 C21 C22 116.2(5)
C26 C21 Pd1 118.2(4)
C22 C21 Pd1 125.4(5)
C23 C22 C21 121.9(6)
C23 C22 H37 119.0
C21 C22 H37 119.0
C24 C23 C22 120.5(6)
C24 C23 H38 119.7
C22 C23 H38 119.7
C23 C24 C25 119.6(6)
C23 C24 H39 120.2
C25 C24 H39 120.2
C24 C25 C26 119.5(6)
C24 C25 H40 120.3
C26 C25 H40 120.3
C21 C26 C25 121.5(6)
C21 C26 N1 121.6(6)
C25 C26 N1 116.8(6)
C27 N1 C26 124.7(5)
C27 N1 H44 117.6
C26 N1 H44 117.6
O2 C27 N1 122.5(6)
O2 C27 C28 120.1(6)
N1 C27 C28 117.4(6)
C27 O2 Pd1 115.2(4)
C27 C28 H41 109.5
C27 C28 H42 109.5
H41 C28 H42 109.5
C27 C28 H43 109.5
H41 C28 H43 109.5
H42 C28 H43 109.5
F2 Sb1 F5 89.9(2)
F2 Sb1 F3 90.0(2)
F5 Sb1 F3 178.3(2)
F2 Sb1 F6 91.0(3)
F5 Sb1 F6 92.1(3)
F3 Sb1 F6 89.7(3)
F2 Sb1 F4 179.4(2)
F5 Sb1 F4 90.7(2)
F3 Sb1 F4 89.4(2)
F6 Sb1 F4 88.8(3)
F2 Sb1 F1 91.5(2)
F5 Sb1 F1 88.9(2)
F3 Sb1 F1 89.3(2)
F6 Sb1 F1 177.3(2)
F4 Sb1 F1 88.7(2)

loop_
_geom_bond_atom_site_label_1
_geom_bond_atom_site_label_2
_geom_bond_distance
Pd1 C21 1.975(6)
Pd1 O1 2.087(4)
Pd1 O2 2.126(4)
Pd1 P1 2.2315(17)
P1 C10 1.842(6)
P1 C7 1.853(6)
P1 C1 1.861(6)
C1 C2 1.394(9)
C1 C6 1.428(8)
C2 C3 1.384(9)
C2 H1 0.9500
C3 C4 1.382(9)
C3 H2 0.9500
C4 C5 1.386(10)
C4 H3 0.9500
C5 C6 1.398(9)
C5 H4 0.9500
C6 P2 1.804(6)
P2 O1 1.516(4)
P2 C13 1.850(7)
P2 C17 1.874(6)
C7 C9 1.530(9)
C7 C8 1.537(9)
C7 H5 1.0000
C8 H6 0.9800
C8 H7 0.9800
C8 H8 0.9800
C9 H9 0.9800
C9 H10 0.9800
C9 H11 0.9800
C10 C11 1.532(9)
C10 C12 1.549(9)
C10 H12 1.0000
C11 H13 0.9800
C11 H14 0.9800
C11 H15 0.9800
C12 H16 0.9800
C12 H17 0.9800
C12 H18 0.9800
C13 C16 1.526(9)
C13 C14 1.537(9)
C13 C15 1.539(9)
C14 H19 0.9800
C14 H20 0.9800
C14 H21 0.9800
C15 H22 0.9800
C15 H23 0.9800
C15 H24 0.9800
C16 H25 0.9800
C16 H26 0.9800
C16 H27 0.9800
C17 C19 1.512(9)
C17 C18 1.536(9)
C17 C20 1.539(9)
C18 H28 0.9800
C18 H29 0.9800
C18 H30 0.9800
C19 H31 0.9800
C19 H32 0.9800
C19 H33 0.9800
C20 H34 0.9800
C20 H35 0.9800
C20 H36 0.9800
C21 C26 1.395(9)
C21 C22 1.405(8)
C22 C23 1.378(9)
C22 H37 0.9500
C23 C24 1.374(9)
C23 H38 0.9500
C24 C25 1.383(9)
C24 H39 0.9500
C25 C26 1.407(8)
C25 H40 0.9500
C26 N1 1.427(8)
N1 C27 1.325(8)
N1 H44 0.8800
C27 O2 1.251(8)
C27 C28 1.483(9)
C28 H41 0.9800
C28 H42 0.9800
C28 H43 0.9800
Sb1 F2 1.848(4)
Sb1 F5 1.853(4)
Sb1 F3 1.862(4)
Sb1 F6 1.865(5)
Sb1 F4 1.869(5)
Sb1 F1 1.872(4)

loop_
_geom_torsion_atom_site_label_1
_geom_torsion_atom_site_label_2
_geom_torsion_atom_site_label_3
_geom_torsion_atom_site_label_4
_geom_torsion
C21 Pd1 P1 C10 -73.7(3)
O1 Pd1 P1 C10 101.2(2)
O2 Pd1 P1 C10 -161.2(5)
C21 Pd1 P1 C7 49.6(3)
O1 Pd1 P1 C7 -135.5(2)
O2 Pd1 P1 C7 -37.9(5)
C21 Pd1 P1 C1 165.8(3)
O1 Pd1 P1 C1 -19.3(3)
O2 Pd1 P1 C1 78.3(5)
C10 P1 C1 C2 61.4(5)
C7 P1 C1 C2 -48.9(5)
Pd1 P1 C1 C2 -173.0(4)
C10 P1 C1 C6 -120.7(6)
C7 P1 C1 C6 129.0(6)
Pd1 P1 C1 C6 4.9(6)
C6 C1 C2 C3 1.2(10)
P1 C1 C2 C3 179.3(6)
C1 C2 C3 C4 -1.6(11)
C2 C3 C4 C5 1.1(12)
C3 C4 C5 C6 -0.2(12)
C4 C5 C6 C1 -0.2(11)
C4 C5 C6 P2 177.6(6)
C2 C1 C6 C5 -0.3(9)
P1 C1 C6 C5 -178.1(5)
C2 C1 C6 P2 -177.8(5)
P1 C1 C6 P2 4.4(9)
C5 C6 P2 O1 -168.3(5)
C1 C6 P2 O1 9.3(7)
C5 C6 P2 C13 71.7(6)
C1 C6 P2 C13 -110.7(6)
C5 C6 P2 C17 -52.5(6)
C1 C6 P2 C17 125.1(6)
C6 P2 O1 Pd1 -39.2(4)
C13 P2 O1 Pd1 79.3(4)
C17 P2 O1 Pd1 -157.0(3)
O2 Pd1 O1 P2 -122.5(4)
P1 Pd1 O1 P2 42.2(4)
C10 P1 C7 C9 58.2(6)
C1 P1 C7 C9 166.9(5)
Pd1 P1 C7 C9 -68.9(5)
C10 P1 C7 C8 -176.6(5)
C1 P1 C7 C8 -67.9(6)
Pd1 P1 C7 C8 56.2(6)
C7 P1 C10 C11 38.3(5)
C1 P1 C10 C11 -67.7(5)
Pd1 P1 C10 C11 166.1(4)
C7 P1 C10 C12 166.9(4)
C1 P1 C10 C12 60.9(5)
Pd1 P1 C10 C12 -65.3(5)
O1 P2 C13 C16 -176.0(4)
C6 P2 C13 C16 -54.3(5)
C17 P2 C13 C16 66.1(5)
O1 P2 C13 C14 -56.1(5)
C6 P2 C13 C14 65.6(5)
C17 P2 C13 C14 -174.0(5)
O1 P2 C13 C15 60.5(5)
C6 P2 C13 C15 -177.8(4)
C17 P2 C13 C15 -57.4(5)
O1 P2 C17 C19 -156.1(5)
C6 P2 C17 C19 83.6(5)
C13 P2 C17 C19 -35.8(6)
O1 P2 C17 C18 80.4(5)
C6 P2 C17 C18 -39.9(5)
C13 P2 C17 C18 -159.3(4)
O1 P2 C17 C20 -34.7(5)
C6 P2 C17 C20 -154.9(4)
C13 P2 C17 C20 85.6(5)
O2 Pd1 C21 C26 39.3(5)
P1 Pd1 C21 C26 -125.2(5)
O2 Pd1 C21 C22 -134.6(6)
P1 Pd1 C21 C22 60.9(5)
C26 C21 C22 C23 8.1(9)
Pd1 C21 C22 C23 -177.9(5)
C21 C22 C23 C24 -1.0(10)
C22 C23 C24 C25 -4.6(10)
C23 C24 C25 C26 2.9(10)
C22 C21 C26 C25 -9.9(9)
Pd1 C21 C26 C25 175.7(5)
C22 C21 C26 N1 166.7(6)
Pd1 C21 C26 N1 -7.7(8)
C24 C25 C26 C21 4.7(10)
C24 C25 C26 N1 -172.1(6)
C21 C26 N1 C27 -33.7(10)
C25 C26 N1 C27 143.0(7)
C26 N1 C27 O2 14.5(11)
C26 N1 C27 C28 -164.6(7)
N1 C27 O2 Pd1 37.5(8)
C28 C27 O2 Pd1 -143.4(6)
C21 Pd1 O2 C27 -56.8(5)
O1 Pd1 O2 C27 130.3(5)
P1 Pd1 O2 C27 31.9(8)
